data_7028768
loop_
_publ_author_name
'Hu, Xiao-Hui'
'Liang, Yan'
'Li, Chen'
'Yi, Xiao-Yi'

_publ_section_title
;
 Multi-nuclear silver(i) and copper(i) complexes: a novel bonding mode for
 bispyridylpyrrolides.
;
_journal_issue 6
_journal_name_full 'Dalton transactions (Cambridge, England : 2003)'
_journal_page_first 2458
_journal_page_last 2464
_journal_paper_doi 10.1039/c3dt52794h
_journal_volume 43
_journal_year 2014
_chemical_formula_sum 'C36 H36 Cu N6 Na O2'
_chemical_formula_weight 671.24
_chemical_name_systematic
; 
 ? 
;
_space_group_IT_number 43
_symmetry_cell_setting orthorhombic
_symmetry_space_group_name_Hall 'F 2 -2d'
_symmetry_space_group_name_H-M 'F d d 2'
_atom_sites_solution_hydrogens geom
_atom_sites_solution_primary direct
_atom_sites_solution_secondary difmap
_audit_creation_method SHELXL-97
_cell_angle_alpha 90.00
_cell_angle_beta 90.00
_cell_angle_gamma 90.00
_cell_formula_units_Z 8
_cell_length_a 11.6882(3)
_cell_length_b 30.6434(8)
_cell_length_c 18.0484(5)
_cell_measurement_reflns_used 7123
_cell_measurement_temperature 120(2)
_cell_measurement_theta_max 27.55
_cell_measurement_theta_min 2.66
_cell_volume 6464.3(3)
_computing_cell_refinement 'Bruker SMART'
_computing_data_collection 'Bruker SMART'
_computing_data_reduction 'Bruker SAINT'
_computing_molecular_graphics 'Bruker SHELXTL'
_computing_publication_material 'Bruker SHELXTL'
_computing_structure_refinement 'Bruker SHELXTL'
_computing_structure_solution 'Bruker SHELXTL'
_diffrn_ambient_temperature 120(2)
_diffrn_measured_fraction_theta_full 0.988
_diffrn_measured_fraction_theta_max 0.988
_diffrn_measurement_device_type 'CCD area detector'
_diffrn_measurement_method 'phi and omega scans'
_diffrn_radiation_monochromator graphite
_diffrn_radiation_source 'fine-focus sealed tube'
_diffrn_radiation_type MoK\a
_diffrn_radiation_wavelength 0.71073
_diffrn_reflns_av_R_equivalents 0.0137
_diffrn_reflns_av_unetI/netI 0.0319
_diffrn_reflns_limit_h_max 10
_diffrn_reflns_limit_h_min -15
_diffrn_reflns_limit_k_max 26
_diffrn_reflns_limit_k_min -38
_diffrn_reflns_limit_l_max 19
_diffrn_reflns_limit_l_min -23
_diffrn_reflns_number 7241
_diffrn_reflns_theta_full 27.55
_diffrn_reflns_theta_max 27.55
_diffrn_reflns_theta_min 2.18
_exptl_absorpt_coefficient_mu 0.732
_exptl_absorpt_correction_T_max 0.7456
_exptl_absorpt_correction_T_min 0.6596
_exptl_absorpt_correction_type multi-scan
_exptl_absorpt_process_details SADABS
_exptl_crystal_colour purple
_exptl_crystal_density_diffrn 1.379
_exptl_crystal_density_method 'not measured'
_exptl_crystal_description block
_exptl_crystal_F_000 2800
_exptl_crystal_size_max 0.2
_exptl_crystal_size_mid 0.2
_exptl_crystal_size_min 0.1
_refine_diff_density_max 0.209
_refine_diff_density_min -0.215
_refine_diff_density_rms 0.046
_refine_ls_abs_structure_details 'Flack H D (1983), Acta Cryst. A39, 876-881'
_refine_ls_abs_structure_Flack 0.023(9)
_refine_ls_extinction_method none
_refine_ls_goodness_of_fit_ref 1.049
_refine_ls_hydrogen_treatment constr
_refine_ls_matrix_type full
_refine_ls_number_parameters 210
_refine_ls_number_reflns 2976
_refine_ls_number_restraints 1
_refine_ls_restrained_S_all 1.049
_refine_ls_R_factor_all 0.0180
_refine_ls_R_factor_gt 0.0178
_refine_ls_shift/su_max 0.000
_refine_ls_shift/su_mean 0.000
_refine_ls_structure_factor_coef Fsqd
_refine_ls_weighting_details 'calc w=1/[\s^2^(Fo^2^)+(0.0242P)^2^+3.9959P] where P=(Fo^2^+2Fc^2^)/3'
_refine_ls_weighting_scheme calc
_refine_ls_wR_factor_gt 0.0530
_refine_ls_wR_factor_ref 0.0532
_reflns_number_gt 2949
_reflns_number_total 2976
_reflns_threshold_expression >2sigma(I)
_cod_data_source_file c3dt52794h.txt
_cod_data_source_block complex_4
_cod_depositor_comments
;
The following automatic conversions were performed:

'_symmetry_cell_setting' value 'Orthorhombic' changed to
'orthorhombic' according to
/usr/data/users/saulius/automatic-downloads/current/RSC/lib/dictionaries/cif_core.dic
dictionary named 'cif_core.dic' version 2.4.2 from 2011-04-26.

Automatic conversion script
Id: cif_fix_values 2281 2013-09-26 08:29:07Z andrius 
;
_cod_original_sg_symbol_H-M 'Fdd2 '
_cod_database_code 7028768

loop_
_symmetry_equiv_pos_as_xyz
'x, y, z'
'-x, -y, z'
'-x+1/4, y+1/4, z+1/4'
'x+3/4, -y+3/4, z+1/4'
'x, y+1/2, z+1/2'
'-x, -y+1/2, z+1/2'
'-x+1/4, y+3/4, z+3/4'
'x+3/4, -y+5/4, z+3/4'
'x+1/2, y, z+1/2'
'-x+1/2, -y, z+1/2'
'-x+3/4, y+1/4, z+3/4'
'x+5/4, -y+3/4, z+3/4'
'x+1/2, y+1/2, z'
'-x+1/2, -y+1/2, z'
'-x+3/4, y+3/4, z+1/4'
'x+5/4, -y+5/4, z+1/4'

loop_
_atom_site_label
_atom_site_type_symbol
_atom_site_fract_x
_atom_site_fract_y
_atom_site_fract_z
_atom_site_U_iso_or_equiv
_atom_site_adp_type
_atom_site_occupancy
_atom_site_symmetry_multiplicity
_atom_site_calc_flag
_atom_site_refinement_flags
Cu1 Cu -0.2500 -0.2500 0.221725(15) 0.01557(6) Uani 1 2 d S
Na1 Na -0.2500 -0.2500 0.06145(5) 0.01707(18) Uani 1 2 d S
O1 O -0.37965(9) -0.26146(4) -0.03788(7) 0.0268(2) Uani 1 1 d .
N1 N -0.09464(10) -0.25736(4) 0.16953(7) 0.0136(2) Uani 1 1 d .
N2 N -0.17698(9) -0.19514(4) 0.25938(6) 0.0155(2) Uani 1 1 d .
N3 N -0.18803(10) -0.32503(4) 0.08111(7) 0.0172(2) Uani 1 1 d .
C1 C -0.22580(14) -0.16267(5) 0.29811(8) 0.0212(3) Uani 1 1 d .
H1A H -0.3009 -0.1663 0.3140 0.025 Uiso 1 1 calc R
C2 C -0.17097(15) -0.12442(5) 0.31559(9) 0.0261(3) Uani 1 1 d .
H2A H -0.2081 -0.1027 0.3425 0.031 Uiso 1 1 calc R
C3 C -0.05876(15) -0.11888(5) 0.29210(10) 0.0284(3) Uani 1 1 d .
H3A H -0.0193 -0.0933 0.3031 0.034 Uiso 1 1 calc R
C4 C -0.00673(13) -0.15165(6) 0.25227(10) 0.0247(3) Uani 1 1 d .
H4A H 0.0684 -0.1484 0.2363 0.030 Uiso 1 1 calc R
C5 C -0.06722(11) -0.18988(5) 0.23590(7) 0.0159(3) Uani 1 1 d .
C6 C -0.02040(11) -0.22595(5) 0.19450(8) 0.0158(3) Uani 1 1 d .
C7 C 0.09299(12) -0.23756(6) 0.17873(9) 0.0214(3) Uani 1 1 d .
H7A H 0.1584 -0.2216 0.1897 0.026 Uiso 1 1 calc R
C8 C 0.08790(11) -0.27784(5) 0.14334(9) 0.0205(3) Uani 1 1 d .
H8A H 0.1496 -0.2941 0.1261 0.025 Uiso 1 1 calc R
C9 C -0.02854(11) -0.28924(5) 0.13863(8) 0.0154(3) Uani 1 1 d .
C10 C -0.07966(11) -0.32847(5) 0.10686(7) 0.0153(3) Uani 1 1 d .
C11 C -0.01967(13) -0.36780(5) 0.10292(9) 0.0218(3) Uani 1 1 d .
H11A H 0.0550 -0.3695 0.1205 0.026 Uiso 1 1 calc R
C12 C -0.07169(14) -0.40415(5) 0.07286(9) 0.0262(3) Uani 1 1 d .
H12A H -0.0323 -0.4304 0.0696 0.031 Uiso 1 1 calc R
C13 C -0.18346(14) -0.40102(5) 0.04759(9) 0.0248(3) Uani 1 1 d .
H13A H -0.2211 -0.4251 0.0278 0.030 Uiso 1 1 calc R
C14 C -0.23680(12) -0.36100(5) 0.05285(10) 0.0222(3) Uani 1 1 d .
H14A H -0.3116 -0.3588 0.0357 0.027 Uiso 1 1 calc R
C15 C -0.40549(17) -0.22530(6) -0.08456(10) 0.0369(4) Uani 1 1 d .
H15A H -0.3955 -0.2330 -0.1363 0.044 Uiso 1 1 calc R
H15B H -0.3564 -0.2007 -0.0731 0.044 Uiso 1 1 calc R
C16 C -0.5287(2) -0.21457(7) -0.06842(11) 0.0441(5) Uani 1 1 d .
H16A H -0.5364 -0.1978 -0.0231 0.053 Uiso 1 1 calc R
H16B H -0.5637 -0.1987 -0.1090 0.053 Uiso 1 1 calc R
C17 C -0.57920(18) -0.25933(8) -0.06035(15) 0.0507(6) Uani 1 1 d .
H17A H -0.5980 -0.2718 -0.1082 0.061 Uiso 1 1 calc R
H17B H -0.6474 -0.2587 -0.0298 0.061 Uiso 1 1 calc R
C18 C -0.48356(13) -0.28465(6) -0.02294(13) 0.0303(4) Uani 1 1 d .
H18A H -0.4968 -0.2864 0.0300 0.036 Uiso 1 1 calc R
H18B H -0.4794 -0.3140 -0.0427 0.036 Uiso 1 1 calc R

loop_
_atom_site_aniso_label
_atom_site_aniso_U_11
_atom_site_aniso_U_22
_atom_site_aniso_U_33
_atom_site_aniso_U_23
_atom_site_aniso_U_13
_atom_site_aniso_U_12
Cu1 0.01068(10) 0.01797(12) 0.01808(11) 0.000 0.000 -0.00078(9)
Na1 0.0166(4) 0.0172(4) 0.0174(4) 0.000 0.000 0.0030(3)
O1 0.0224(5) 0.0301(6) 0.0280(6) 0.0077(5) -0.0063(5) -0.0054(5)
N1 0.0118(5) 0.0157(6) 0.0133(5) -0.0011(4) -0.0012(4) 0.0002(4)
N2 0.0169(5) 0.0162(6) 0.0135(5) -0.0009(4) -0.0025(4) 0.0028(4)
N3 0.0162(5) 0.0159(6) 0.0195(6) -0.0005(5) -0.0023(4) 0.0009(4)
C1 0.0249(7) 0.0200(8) 0.0186(7) 0.0003(6) -0.0008(5) 0.0077(6)
C2 0.0403(9) 0.0177(8) 0.0205(8) -0.0045(6) -0.0062(6) 0.0092(6)
C3 0.0391(9) 0.0180(8) 0.0281(8) -0.0042(6) -0.0093(7) -0.0047(7)
C4 0.0257(8) 0.0238(9) 0.0246(8) -0.0015(7) -0.0050(5) -0.0071(5)
C5 0.0168(6) 0.0177(7) 0.0133(6) 0.0008(5) -0.0039(5) -0.0008(5)
C6 0.0133(5) 0.0189(7) 0.0151(6) 0.0000(5) -0.0025(5) -0.0023(5)
C7 0.0128(6) 0.0293(8) 0.0220(7) -0.0028(6) -0.0001(5) -0.0047(6)
C8 0.0110(6) 0.0286(8) 0.0220(7) -0.0030(6) 0.0000(5) 0.0030(5)
C9 0.0129(5) 0.0191(7) 0.0140(6) -0.0004(5) -0.0006(5) 0.0025(5)
C10 0.0165(6) 0.0179(7) 0.0116(6) 0.0001(5) 0.0019(5) 0.0021(5)
C11 0.0215(6) 0.0225(8) 0.0215(7) -0.0027(6) -0.0032(6) 0.0067(6)
C12 0.0334(8) 0.0196(8) 0.0256(8) -0.0036(6) -0.0013(6) 0.0102(6)
C13 0.0321(8) 0.0199(8) 0.0224(7) -0.0042(6) -0.0024(6) -0.0028(6)
C14 0.0216(7) 0.0201(8) 0.0250(8) -0.0007(6) -0.0057(6) -0.0024(6)
C15 0.0516(11) 0.0375(10) 0.0216(8) 0.0136(7) -0.0088(7) -0.0140(8)
C16 0.0638(12) 0.0436(12) 0.0251(9) -0.0022(8) -0.0204(9) 0.0222(10)
C17 0.0253(10) 0.0720(15) 0.0547(14) -0.0031(12) -0.0121(9) -0.0039(10)
C18 0.0322(8) 0.0276(8) 0.0312(9) -0.0004(9) 0.0027(8) -0.0099(6)

loop_
_atom_type_symbol
_atom_type_description
_atom_type_scat_dispersion_real
_atom_type_scat_dispersion_imag
_atom_type_scat_source
C C 0.0033 0.0016 'International Tables Vol C Tables 4.2.6.8 and 6.1.1.4'
H H 0.0000 0.0000 'International Tables Vol C Tables 4.2.6.8 and 6.1.1.4'
Cu Cu 0.3201 1.2651 'International Tables Vol C Tables 4.2.6.8 and 6.1.1.4'
N N 0.0061 0.0033 'International Tables Vol C Tables 4.2.6.8 and 6.1.1.4'
Na Na 0.0362 0.0249 'International Tables Vol C Tables 4.2.6.8 and 6.1.1.4'
O O 0.0106 0.0060 'International Tables Vol C Tables 4.2.6.8 and 6.1.1.4'

loop_
_geom_angle_atom_site_label_1
_geom_angle_atom_site_label_2
_geom_angle_atom_site_label_3
_geom_angle
_geom_angle_site_symmetry_1
_geom_angle_site_symmetry_3
N2 Cu1 N2 140.35(7) . 14_445
N2 Cu1 N1 116.04(5) . 14_445
N2 Cu1 N1 82.61(5) 14_445 14_445
N2 Cu1 N1 82.61(5) . .
N2 Cu1 N1 116.04(5) 14_445 .
N1 Cu1 N1 125.52(7) 14_445 .
N2 Cu1 Na1 109.82(4) . .
N2 Cu1 Na1 109.82(4) 14_445 .
N1 Cu1 Na1 62.76(3) 14_445 .
N1 Cu1 Na1 62.76(3) . .
O1 Na1 O1 81.89(6) . 14_445
O1 Na1 N3 93.43(4) . 14_445
O1 Na1 N3 99.21(4) 14_445 14_445
O1 Na1 N3 99.21(4) . .
O1 Na1 N3 93.43(4) 14_445 .
N3 Na1 N3 163.26(7) 14_445 .
O1 Na1 N1 166.37(4) . .
O1 Na1 N1 97.46(4) 14_445 .
N3 Na1 N1 100.09(4) 14_445 .
N3 Na1 N1 67.19(4) . .
O1 Na1 N1 97.46(4) . 14_445
O1 Na1 N1 166.37(4) 14_445 14_445
N3 Na1 N1 67.19(4) 14_445 14_445
N3 Na1 N1 100.09(4) . 14_445
N1 Na1 N1 86.34(6) . 14_445
O1 Na1 Cu1 139.05(3) . .
O1 Na1 Cu1 139.05(3) 14_445 .
N3 Na1 Cu1 81.63(3) 14_445 .
N3 Na1 Cu1 81.63(3) . .
N1 Na1 Cu1 43.17(3) . .
N1 Na1 Cu1 43.17(3) 14_445 .
C15 O1 C18 108.51(13) . .
C15 O1 Na1 117.84(10) . .
C18 O1 Na1 118.19(11) . .
C9 N1 C6 106.16(11) . .
C9 N1 Cu1 139.92(10) . .
C6 N1 Cu1 109.32(9) . .
C9 N1 Na1 98.44(8) . .
C6 N1 Na1 127.58(9) . .
Cu1 N1 Na1 74.07(4) . .
C1 N2 C5 118.35(13) . .
C1 N2 Cu1 128.09(10) . .
C5 N2 Cu1 113.28(9) . .
C14 N3 C10 117.66(13) . .
C14 N3 Na1 126.41(10) . .
C10 N3 Na1 113.69(9) . .
N2 C1 C2 123.63(15) . .
N2 C1 H1A 118.2 . .
C2 C1 H1A 118.2 . .
C1 C2 C3 118.38(15) . .
C1 C2 H2A 120.8 . .
C3 C2 H2A 120.8 . .
C4 C3 C2 119.17(15) . .
C4 C3 H3A 120.4 . .
C2 C3 H3A 120.4 . .
C3 C4 C5 119.84(14) . .
C3 C4 H4A 120.1 . .
C5 C4 H4A 120.1 . .
N2 C5 C4 120.63(13) . .
N2 C5 C6 115.37(12) . .
C4 C5 C6 124.00(13) . .
N1 C6 C7 110.69(13) . .
N1 C6 C5 117.90(12) . .
C7 C6 C5 131.20(13) . .
C8 C7 C6 106.15(13) . .
C8 C7 H7A 126.9 . .
C6 C7 H7A 126.9 . .
C7 C8 C9 106.81(12) . .
C7 C8 H8A 126.6 . .
C9 C8 H8A 126.6 . .
N1 C9 C8 110.20(12) . .
N1 C9 C10 121.21(12) . .
C8 C9 C10 128.59(13) . .
N3 C10 C11 121.32(13) . .
N3 C10 C9 116.99(12) . .
C11 C10 C9 121.70(12) . .
C12 C11 C10 119.71(14) . .
C12 C11 H11A 120.1 . .
C10 C11 H11A 120.1 . .
C11 C12 C13 119.24(14) . .
C11 C12 H12A 120.4 . .
C13 C12 H12A 120.4 . .
C14 C13 C12 117.68(15) . .
C14 C13 H13A 121.2 . .
C12 C13 H13A 121.2 . .
N3 C14 C13 124.38(14) . .
N3 C14 H14A 117.8 . .
C13 C14 H14A 117.8 . .
O1 C15 C16 104.97(14) . .
O1 C15 H15A 110.8 . .
C16 C15 H15A 110.8 . .
O1 C15 H15B 110.8 . .
C16 C15 H15B 110.8 . .
H15A C15 H15B 108.8 . .
C17 C16 C15 101.25(16) . .
C17 C16 H16A 111.5 . .
C15 C16 H16A 111.5 . .
C17 C16 H16B 111.5 . .
C15 C16 H16B 111.5 . .
H16A C16 H16B 109.3 . .
C16 C17 C18 102.77(15) . .
C16 C17 H17A 111.2 . .
C18 C17 H17A 111.2 . .
C16 C17 H17B 111.2 . .
C18 C17 H17B 111.2 . .
H17A C17 H17B 109.1 . .
O1 C18 C17 106.66(16) . .
O1 C18 H18A 110.4 . .
C17 C18 H18A 110.4 . .
O1 C18 H18B 110.4 . .
C17 C18 H18B 110.4 . .
H18A C18 H18B 108.6 . .

loop_
_geom_bond_atom_site_label_1
_geom_bond_atom_site_label_2
_geom_bond_distance
_geom_bond_site_symmetry_2
Cu1 N2 2.0041(12) .
Cu1 N2 2.0041(12) 14_445
Cu1 N1 2.0581(12) 14_445
Cu1 N1 2.0581(12) .
Cu1 Na1 2.8927(9) .
Na1 O1 2.3736(13) .
Na1 O1 2.3736(13) 14_445
Na1 N3 2.4365(12) 14_445
Na1 N3 2.4365(12) .
Na1 N1 2.6745(13) .
Na1 N1 2.6745(13) 14_445
O1 C15 1.424(2) .
O1 C18 1.4328(19) .
N1 C9 1.3646(17) .
N1 C6 1.3720(17) .
N2 C1 1.3433(19) .
N2 C5 1.3607(17) .
N3 C14 1.3417(19) .
N3 C10 1.3534(17) .
C1 C2 1.372(2) .
C1 H1A 0.9300 .
C2 C3 1.389(2) .
C2 H2A 0.9300 .
C3 C4 1.377(2) .
C3 H3A 0.9300 .
C4 C5 1.400(2) .
C4 H4A 0.9300 .
C5 C6 1.442(2) .
C6 C7 1.4015(19) .
C7 C8 1.391(2) .
C7 H7A 0.9300 .
C8 C9 1.4076(17) .
C8 H8A 0.9300 .
C9 C10 1.4599(19) .
C10 C11 1.396(2) .
C11 C12 1.380(2) .
C11 H11A 0.9300 .
C12 C13 1.387(2) .
C12 H12A 0.9300 .
C13 C14 1.379(2) .
C13 H13A 0.9300 .
C14 H14A 0.9300 .
C15 C16 1.506(3) .
C15 H15A 0.9700 .
C15 H15B 0.9700 .
C16 C17 1.500(3) .
C16 H16A 0.9700 .
C16 H16B 0.9700 .
C17 C18 1.519(3) .
C17 H17A 0.9700 .
C17 H17B 0.9700 .
C18 H18A 0.9700 .
C18 H18B 0.9700 .

loop_
_geom_torsion_atom_site_label_1
_geom_torsion_atom_site_label_2
_geom_torsion_atom_site_label_3
_geom_torsion_atom_site_label_4
_geom_torsion
_geom_torsion_site_symmetry_1
_geom_torsion_site_symmetry_4
N2 Cu1 Na1 O1 -129.97(6) . .
N2 Cu1 Na1 O1 50.03(6) 14_445 .
N1 Cu1 Na1 O1 -20.13(6) 14_445 .
N1 Cu1 Na1 O1 159.87(6) . .
N2 Cu1 Na1 O1 50.03(6) . 14_445
N2 Cu1 Na1 O1 -129.97(6) 14_445 14_445
N1 Cu1 Na1 O1 159.87(6) 14_445 14_445
N1 Cu1 Na1 O1 -20.13(6) . 14_445
N2 Cu1 Na1 N3 -44.40(4) . 14_445
N2 Cu1 Na1 N3 135.60(4) 14_445 14_445
N1 Cu1 Na1 N3 65.43(5) 14_445 14_445
N1 Cu1 Na1 N3 -114.57(5) . 14_445
N2 Cu1 Na1 N3 135.60(4) . .
N2 Cu1 Na1 N3 -44.40(4) 14_445 .
N1 Cu1 Na1 N3 -114.57(5) 14_445 .
N1 Cu1 Na1 N3 65.43(5) . .
N2 Cu1 Na1 N1 70.16(5) . .
N2 Cu1 Na1 N1 -109.84(5) 14_445 .
N1 Cu1 Na1 N1 180.0 14_445 .
N2 Cu1 Na1 N1 -109.84(5) . 14_445
N2 Cu1 Na1 N1 70.16(5) 14_445 14_445
N1 Cu1 Na1 N1 180.0 . 14_445
O1 Na1 O1 C15 -65.67(11) 14_445 .
N3 Na1 O1 C15 33.16(13) 14_445 .
N3 Na1 O1 C15 -157.86(12) . .
N1 Na1 O1 C15 -153.92(18) . .
N1 Na1 O1 C15 100.59(12) 14_445 .
Cu1 Na1 O1 C15 114.33(11) . .
O1 Na1 O1 C18 160.67(14) 14_445 .
N3 Na1 O1 C18 -100.50(12) 14_445 .
N3 Na1 O1 C18 68.49(12) . .
N1 Na1 O1 C18 72.4(2) . .
N1 Na1 O1 C18 -33.07(12) 14_445 .
Cu1 Na1 O1 C18 -19.33(14) . .
N2 Cu1 N1 C9 159.02(15) . .
N2 Cu1 N1 C9 15.82(16) 14_445 .
N1 Cu1 N1 C9 -84.14(14) 14_445 .
Na1 Cu1 N1 C9 -84.14(14) . .
N2 Cu1 N1 C6 8.05(9) . .
N2 Cu1 N1 C6 -135.15(9) 14_445 .
N1 Cu1 N1 C6 124.89(10) 14_445 .
Na1 Cu1 N1 C6 124.89(10) . .
N2 Cu1 N1 Na1 -116.83(4) . .
N2 Cu1 N1 Na1 99.96(4) 14_445 .
N1 Cu1 N1 Na1 0.0 14_445 .
O1 Na1 N1 C9 32.9(2) . .
O1 Na1 N1 C9 -53.51(9) 14_445 .
N3 Na1 N1 C9 -154.31(9) 14_445 .
N3 Na1 N1 C9 37.09(8) . .
N1 Na1 N1 C9 139.64(10) 14_445 .
Cu1 Na1 N1 C9 139.64(10) . .
O1 Na1 N1 C6 150.84(18) . .
O1 Na1 N1 C6 64.47(11) 14_445 .
N3 Na1 N1 C6 -36.33(12) 14_445 .
N3 Na1 N1 C6 155.06(12) . .
N1 Na1 N1 C6 -102.38(12) 14_445 .
Cu1 Na1 N1 C6 -102.38(12) . .
O1 Na1 N1 Cu1 -106.77(19) . .
O1 Na1 N1 Cu1 166.85(4) 14_445 .
N3 Na1 N1 Cu1 66.05(4) 14_445 .
N3 Na1 N1 Cu1 -102.56(4) . .
N1 Na1 N1 Cu1 0.0 14_445 .
N2 Cu1 N2 C1 -65.15(12) 14_445 .
N1 Cu1 N2 C1 46.28(13) 14_445 .
N1 Cu1 N2 C1 172.34(13) . .
Na1 Cu1 N2 C1 114.85(12) . .
N2 Cu1 N2 C5 121.04(9) 14_445 .
N1 Cu1 N2 C5 -127.53(9) 14_445 .
N1 Cu1 N2 C5 -1.47(9) . .
Na1 Cu1 N2 C5 -58.96(9) . .
O1 Na1 N3 C14 -12.68(13) . .
O1 Na1 N3 C14 -95.01(13) 14_445 .
N3 Na1 N3 C14 125.87(13) 14_445 .
N1 Na1 N3 C14 168.33(14) . .
N1 Na1 N3 C14 86.67(13) 14_445 .
Cu1 Na1 N3 C14 125.87(13) . .
O1 Na1 N3 C10 149.78(9) . .
O1 Na1 N3 C10 67.45(9) 14_445 .
N3 Na1 N3 C10 -71.66(9) 14_445 .
N1 Na1 N3 C10 -29.21(8) . .
N1 Na1 N3 C10 -110.86(9) 14_445 .
Cu1 Na1 N3 C10 -71.66(9) . .
C5 N2 C1 C2 -0.2(2) . .
Cu1 N2 C1 C2 -173.75(11) . .
N2 C1 C2 C3 -0.1(2) . .
C1 C2 C3 C4 0.1(2) . .
C2 C3 C4 C5 0.1(2) . .
C1 N2 C5 C4 0.45(19) . .
Cu1 N2 C5 C4 174.92(11) . .
C1 N2 C5 C6 -179.83(13) . .
Cu1 N2 C5 C6 -5.36(14) . .
C3 C4 C5 N2 -0.4(2) . .
C3 C4 C5 C6 179.88(15) . .
C9 N1 C6 C7 0.70(16) . .
Cu1 N1 C6 C7 161.72(10) . .
Na1 N1 C6 C7 -113.86(13) . .
C9 N1 C6 C5 -174.58(12) . .
Cu1 N1 C6 C5 -13.57(15) . .
Na1 N1 C6 C5 70.86(15) . .
N2 C5 C6 N1 13.19(18) . .
C4 C5 C6 N1 -167.10(14) . .
N2 C5 C6 C7 -160.94(15) . .
C4 C5 C6 C7 18.8(3) . .
N1 C6 C7 C8 -0.55(18) . .
C5 C6 C7 C8 173.90(15) . .
C6 C7 C8 C9 0.18(18) . .
C6 N1 C9 C8 -0.58(15) . .
Cu1 N1 C9 C8 -152.10(12) . .
Na1 N1 C9 C8 132.64(11) . .
C6 N1 C9 C10 179.22(13) . .
Cu1 N1 C9 C10 27.7(2) . .
Na1 N1 C9 C10 -47.56(13) . .
C7 C8 C9 N1 0.25(17) . .
C7 C8 C9 C10 -179.54(15) . .
C14 N3 C10 C11 1.2(2) . .
Na1 N3 C10 C11 -162.87(12) . .
C14 N3 C10 C9 -178.95(13) . .
Na1 N3 C10 C9 16.94(14) . .
N1 C9 C10 N3 26.75(19) . .
C8 C9 C10 N3 -153.49(14) . .
N1 C9 C10 C11 -153.43(14) . .
C8 C9 C10 C11 26.3(2) . .
N3 C10 C11 C12 -0.6(2) . .
C9 C10 C11 C12 179.58(14) . .
C10 C11 C12 C13 -0.6(2) . .
C11 C12 C13 C14 1.0(2) . .
C10 N3 C14 C13 -0.7(2) . .
Na1 N3 C14 C13 161.10(13) . .
C12 C13 C14 N3 -0.4(3) . .
C18 O1 C15 C16 26.4(2) . .
Na1 O1 C15 C16 -111.39(13) . .
O1 C15 C16 C17 -39.1(2) . .
C15 C16 C17 C18 36.1(2) . .
C15 O1 C18 C17 -2.8(2) . .
Na1 O1 C18 C17 134.75(15) . .
C16 C17 C18 O1 -21.7(2) . .
